data_7045872
loop_
_publ_author_name
'P\'erez, Sandra'
'Sanz Miguel, Pablo J.'
'Mac\'ias, Ram\'on'

_publ_section_title
;
 Decaborane anion tautomerism: ion pairing and proton transfer control.
;
_journal_issue 16
_journal_name_full 'Dalton transactions (Cambridge, England : 2003)'
_journal_page_first 5850
_journal_page_last 5859
_journal_paper_doi 10.1039/c8dt00610e
_journal_volume 47
_journal_year 2018
_chemical_formula_sum 'C14 H32 B10 N2'
_chemical_formula_weight 336.51
_space_group_crystal_system triclinic
_space_group_IT_number 2
_space_group_name_Hall '-P 1'
_space_group_name_H-M_alt 'P -1'
_symmetry_space_group_name_Hall '-P 1'
_symmetry_space_group_name_H-M 'P -1'
_atom_sites_solution_hydrogens difmap
_audit_creation_method SHELXL-2014/7
_audit_update_record
;
2017-10-30 deposited with the CCDC.
2018-03-16 downloaded from the CCDC.
;
_cell_angle_alpha 67.7860(10)
_cell_angle_beta 83.6620(10)
_cell_angle_gamma 73.8830(10)
_cell_formula_units_Z 2
_cell_length_a 8.1280(5)
_cell_length_b 10.5661(6)
_cell_length_c 13.3633(8)
_cell_measurement_reflns_used 5955
_cell_measurement_temperature 100(2)
_cell_measurement_theta_max 28.31
_cell_measurement_theta_min 2.18
_cell_volume 1020.70(11)
_computing_cell_refinement 'Bruker SAINT'
_computing_data_collection 'Bruker APEX2'
_computing_data_reduction 'Bruker SAINT'
_computing_molecular_graphics 'Bruker SHELXTL'
_computing_publication_material 'Bruker SHELXTL'
_computing_structure_refinement 'SHELXL-2014/7 (Sheldrick, 2014)'
_computing_structure_solution 'SHELXS-97 (Sheldrick, 2008)'
_diffrn_ambient_temperature 100(2)
_diffrn_measured_fraction_theta_full 0.999
_diffrn_measured_fraction_theta_max 0.919
_diffrn_measurement_device_type 'Bruker APEX-II CCD'
_diffrn_measurement_method '\f and \w scans'
_diffrn_radiation_type MoK\a
_diffrn_radiation_wavelength 0.71073
_diffrn_reflns_av_R_equivalents 0.0480
_diffrn_reflns_av_unetI/netI 0.0642
_diffrn_reflns_Laue_measured_fraction_full 0.999
_diffrn_reflns_Laue_measured_fraction_max 0.919
_diffrn_reflns_limit_h_max 10
_diffrn_reflns_limit_h_min -10
_diffrn_reflns_limit_k_max 14
_diffrn_reflns_limit_k_min -14
_diffrn_reflns_limit_l_max 17
_diffrn_reflns_limit_l_min -17
_diffrn_reflns_number 15216
_diffrn_reflns_point_group_measured_fraction_full 0.999
_diffrn_reflns_point_group_measured_fraction_max 0.919
_diffrn_reflns_theta_full 25.000
_diffrn_reflns_theta_max 28.737
_diffrn_reflns_theta_min 2.154
_diffrn_source 'sealed tube'
_exptl_absorpt_coefficient_mu 0.056
_exptl_absorpt_correction_T_max 0.992
_exptl_absorpt_correction_T_min 0.860
_exptl_absorpt_correction_type multi-scan
_exptl_absorpt_process_details sadabs
_exptl_crystal_colour yellow
_exptl_crystal_density_diffrn 1.095
_exptl_crystal_description prisms
_exptl_crystal_F_000 360
_exptl_crystal_size_max 0.250
_exptl_crystal_size_mid 0.250
_exptl_crystal_size_min 0.150
_refine_diff_density_max 0.677
_refine_diff_density_min -0.220
_refine_diff_density_rms 0.048
_refine_ls_extinction_method none
_refine_ls_goodness_of_fit_ref 1.025
_refine_ls_hydrogen_treatment refall
_refine_ls_matrix_type full
_refine_ls_number_parameters 363
_refine_ls_number_reflns 4858
_refine_ls_number_restraints 0
_refine_ls_restrained_S_all 1.025
_refine_ls_R_factor_all 0.0903
_refine_ls_R_factor_gt 0.0568
_refine_ls_shift/su_max 0.000
_refine_ls_shift/su_mean 0.000
_refine_ls_structure_factor_coef Fsqd
_refine_ls_weighting_details 'w=1/[\s^2^(Fo^2^)+(0.0817P)^2^] where P=(Fo^2^+2Fc^2^)/3'
_refine_ls_weighting_scheme calc
_refine_ls_wR_factor_gt 0.1432
_refine_ls_wR_factor_ref 0.1659
_reflns_Friedel_coverage 0.000
_reflns_number_gt 3215
_reflns_number_total 4858
_reflns_threshold_expression 'I > 2\s(I)'
_cod_data_source_file c8dt00610e2.cif
_cod_data_source_block 1
_cod_depositor_comments 'Adding full bibliography for 7045872.cif.'
_cod_database_code 7045872
_shelx_shelxl_version_number 2014/7
_shelx_space_group_comment
;
The symmetry employed for this shelxl refinement is uniquely defined
by the following loop, which should always be used as a source of
symmetry information in preference to the above space-group names.
They are only intended as comments.
;
_shelx_estimated_absorpt_t_min 0.986
_shelx_estimated_absorpt_t_max 0.992

loop_
_space_group_symop_operation_xyz
'x, y, z'
'-x, -y, -z'

loop_
_atom_site_label
_atom_site_type_symbol
_atom_site_fract_x
_atom_site_fract_y
_atom_site_fract_z
_atom_site_U_iso_or_equiv
_atom_site_adp_type
_atom_site_occupancy
_atom_site_site_symmetry_order
_atom_site_calc_flag
N1 N -0.15181(18) 0.22054(15) 0.31167(11) 0.0231(3) Uani 1 1 d
N2 N 0.06140(18) 0.34535(15) 0.33968(11) 0.0231(3) Uani 1 1 d
H1P H -0.044(3) 0.285(2) 0.3466(18) 0.063(7) Uiso 1 1 d
C1 C -0.0694(2) 0.22589(18) 0.20705(13) 0.0231(4) Uani 1 1 d
C2 C 0.0566(2) 0.30443(17) 0.16854(13) 0.0212(4) Uani 1 1 d
C3 C 0.1158(2) 0.37305(17) 0.22606(13) 0.0219(4) Uani 1 1 d
C4 C 0.2263(2) 0.45604(19) 0.17997(14) 0.0270(4) Uani 1 1 d
H4P H 0.268(2) 0.503(2) 0.2195(14) 0.029(5) Uiso 1 1 d
C5 C 0.2903(2) 0.4717(2) 0.07488(15) 0.0308(4) Uani 1 1 d
H5P H 0.368(2) 0.532(2) 0.0432(15) 0.032(5) Uiso 1 1 d
C6 C 0.2473(2) 0.4003(2) 0.01984(14) 0.0291(4) Uani 1 1 d
H6P H 0.293(3) 0.405(2) -0.0505(16) 0.038(6) Uiso 1 1 d
C7 C 0.1293(2) 0.31599(18) 0.06412(13) 0.0249(4) Uani 1 1 d
C8 C 0.0803(2) 0.2452(2) 0.00566(14) 0.0292(4) Uani 1 1 d
H8P H 0.129(3) 0.249(2) -0.0633(16) 0.038(5) Uiso 1 1 d
C9 C -0.0383(3) 0.1689(2) 0.04647(15) 0.0312(4) Uani 1 1 d
H9P H -0.069(2) 0.116(2) 0.0077(14) 0.027(5) Uiso 1 1 d
C10 C -0.1154(2) 0.1600(2) 0.14765(15) 0.0285(4) Uani 1 1 d
H10P H -0.202(2) 0.106(2) 0.1741(15) 0.034(5) Uiso 1 1 d
C11 C -0.3275(2) 0.3158(2) 0.29786(17) 0.0302(4) Uani 1 1 d
H11P H -0.323(2) 0.413(2) 0.2491(16) 0.035(5) Uiso 1 1 d
H12P H -0.373(2) 0.316(2) 0.3738(15) 0.033(5) Uiso 1 1 d
H13P H -0.401(3) 0.288(2) 0.2574(16) 0.046(6) Uiso 1 1 d
C12 C -0.1520(3) 0.07532(19) 0.38501(15) 0.0281(4) Uani 1 1 d
H14P H -0.187(2) 0.0827(18) 0.4550(14) 0.024(5) Uiso 1 1 d
H15P H -0.224(3) 0.037(2) 0.3589(15) 0.035(5) Uiso 1 1 d
H16P H -0.028(3) 0.013(2) 0.3915(15) 0.038(6) Uiso 1 1 d
C13 C -0.0099(3) 0.4746(2) 0.36553(17) 0.0311(4) Uani 1 1 d
H17P H 0.082(3) 0.520(2) 0.3655(15) 0.033(5) Uiso 1 1 d
H18P H -0.096(3) 0.543(2) 0.3076(18) 0.048(6) Uiso 1 1 d
H19P H -0.065(3) 0.444(2) 0.4428(17) 0.040(6) Uiso 1 1 d
C14 C 0.2029(3) 0.2474(2) 0.41424(15) 0.0315(4) Uani 1 1 d
H20P H 0.155(2) 0.223(2) 0.4881(16) 0.039(6) Uiso 1 1 d
H21P H 0.250(3) 0.162(2) 0.3946(15) 0.036(5) Uiso 1 1 d
H22P H 0.291(3) 0.298(2) 0.4065(16) 0.038(6) Uiso 1 1 d
B1 B 0.5157(3) 0.7211(2) 0.37571(16) 0.0259(4) Uani 1 1 d
H1 H 0.574(2) 0.6329(19) 0.4502(15) 0.030(5) Uiso 1 1 d
B2 B 0.6216(3) 0.8487(2) 0.29162(17) 0.0271(4) Uani 1 1 d
H2 H 0.763(2) 0.8382(19) 0.3028(14) 0.032(5) Uiso 1 1 d
B3 B 0.5723(3) 0.7326(2) 0.23989(16) 0.0265(4) Uani 1 1 d
H3 H 0.685(2) 0.6559(19) 0.2169(14) 0.028(5) Uiso 1 1 d
B4 B 0.3873(3) 0.6753(2) 0.30030(17) 0.0274(5) Uani 1 1 d
H4 H 0.387(2) 0.5620(19) 0.3275(14) 0.030(5) Uiso 1 1 d
B5 B 0.4427(3) 0.8937(2) 0.37345(19) 0.0327(5) Uani 1 1 d
H5 H 0.454(2) 0.914(2) 0.4496(15) 0.037(5) Uiso 1 1 d
B6 B 0.4672(3) 1.0113(2) 0.2490(2) 0.0339(5) Uani 1 1 d
H6 H 0.489(2) 1.122(2) 0.2195(15) 0.032(5) Uiso 1 1 d
B7 B 0.5375(3) 0.9143(2) 0.16061(18) 0.0330(5) Uani 1 1 d
H7 H 0.601(3) 0.957(2) 0.0823(16) 0.040(6) Uiso 1 1 d
H67 H 0.410(3) 1.007(2) 0.1658(18) 0.058(7) Uiso 1 1 d
B8 B 0.3901(3) 0.7878(2) 0.16240(18) 0.0309(5) Uani 1 1 d
H8 H 0.389(2) 0.760(2) 0.0893(15) 0.038(5) Uiso 1 1 d
H89 H 0.259(3) 0.885(2) 0.1590(17) 0.051(6) Uiso 1 1 d
B9 B 0.2038(3) 0.8032(2) 0.2474(2) 0.0359(5) Uani 1 1 d
H9 H 0.075(2) 0.777(2) 0.2310(15) 0.038(5) Uiso 1 1 d
B10 B 0.2889(3) 0.7914(3) 0.37237(19) 0.0332(5) Uani 1 1 d
H10 H 0.205(3) 0.759(2) 0.4423(16) 0.041(6) Uiso 1 1 d
H910 H 0.1744(17) 0.8940(14) 0.3006(11) 0.001(3) Uiso 1 1 d

loop_
_atom_site_aniso_label
_atom_site_aniso_U_11
_atom_site_aniso_U_22
_atom_site_aniso_U_33
_atom_site_aniso_U_23
_atom_site_aniso_U_13
_atom_site_aniso_U_12
N1 0.0249(8) 0.0244(7) 0.0226(7) -0.0101(6) 0.0034(6) -0.0092(6)
N2 0.0264(8) 0.0270(8) 0.0205(7) -0.0117(6) 0.0011(6) -0.0102(6)
C1 0.0254(9) 0.0241(9) 0.0215(8) -0.0096(7) 0.0013(7) -0.0075(7)
C2 0.0219(9) 0.0227(8) 0.0199(8) -0.0089(7) -0.0003(6) -0.0053(7)
C3 0.0211(9) 0.0236(8) 0.0210(8) -0.0083(7) 0.0000(7) -0.0053(7)
C4 0.0278(10) 0.0287(9) 0.0283(9) -0.0116(8) 0.0003(7) -0.0115(8)
C5 0.0283(10) 0.0324(10) 0.0305(10) -0.0081(8) 0.0056(8) -0.0130(8)
C6 0.0287(10) 0.0338(10) 0.0233(9) -0.0094(8) 0.0060(8) -0.0093(8)
C7 0.0258(9) 0.0271(9) 0.0205(8) -0.0083(7) 0.0005(7) -0.0059(7)
C8 0.0341(11) 0.0341(10) 0.0209(9) -0.0129(8) 0.0025(8) -0.0080(8)
C9 0.0382(11) 0.0346(10) 0.0272(10) -0.0171(8) -0.0027(8) -0.0099(9)
C10 0.0313(10) 0.0327(10) 0.0281(9) -0.0145(8) 0.0018(8) -0.0143(8)
C11 0.0286(10) 0.0280(10) 0.0336(11) -0.0125(9) 0.0022(8) -0.0054(8)
C12 0.0349(11) 0.0255(9) 0.0244(9) -0.0088(8) 0.0029(8) -0.0100(8)
C13 0.0357(11) 0.0312(10) 0.0327(11) -0.0187(9) 0.0009(9) -0.0086(9)
C14 0.0376(11) 0.0314(10) 0.0235(10) -0.0069(8) -0.0040(8) -0.0086(9)
B1 0.0285(11) 0.0286(10) 0.0238(10) -0.0107(9) -0.0001(8) -0.0106(9)
B2 0.0258(11) 0.0304(11) 0.0279(10) -0.0131(9) 0.0034(8) -0.0095(9)
B3 0.0278(11) 0.0298(11) 0.0245(10) -0.0120(9) 0.0002(8) -0.0084(9)
B4 0.0292(11) 0.0263(10) 0.0299(11) -0.0125(9) -0.0017(9) -0.0086(9)
B5 0.0346(12) 0.0345(12) 0.0386(13) -0.0215(10) 0.0083(10) -0.0152(10)
B6 0.0320(12) 0.0300(11) 0.0431(13) -0.0155(10) -0.0010(10) -0.0100(9)
B7 0.0315(12) 0.0345(12) 0.0306(12) -0.0090(10) 0.0021(9) -0.0096(10)
B8 0.0345(12) 0.0289(11) 0.0298(11) -0.0111(9) -0.0052(9) -0.0064(9)
B9 0.0358(13) 0.0329(12) 0.0420(13) -0.0151(10) 0.0007(10) -0.0119(10)
B10 0.0280(12) 0.0414(13) 0.0375(12) -0.0213(11) 0.0045(9) -0.0122(10)

loop_
_atom_type_symbol
_atom_type_description
_atom_type_scat_dispersion_real
_atom_type_scat_dispersion_imag
_atom_type_scat_source
C C 0.0033 0.0016 'International Tables Vol C Tables 4.2.6.8 and 6.1.1.4'
H H 0.0000 0.0000 'International Tables Vol C Tables 4.2.6.8 and 6.1.1.4'
B B 0.0013 0.0007 'International Tables Vol C Tables 4.2.6.8 and 6.1.1.4'
N N 0.0061 0.0033 'International Tables Vol C Tables 4.2.6.8 and 6.1.1.4'

loop_
_geom_angle_atom_site_label_1
_geom_angle_atom_site_label_2
_geom_angle_atom_site_label_3
_geom_angle
C1 N1 C12 112.73(13)
C1 N1 C11 111.66(14)
C12 N1 C11 111.10(14)
C1 N1 H1P 99.1(9)
C12 N1 H1P 114.4(9)
C11 N1 H1P 107.3(9)
C3 N2 C13 114.10(14)
C3 N2 C14 110.91(14)
C13 N2 C14 110.63(14)
C3 N2 H1P 100.9(11)
C13 N2 H1P 111.5(12)
C14 N2 H1P 108.2(11)
C10 C1 C2 121.35(15)
C10 C1 N1 120.87(15)
C2 C1 N1 117.76(14)
C1 C2 C7 117.56(15)
C1 C2 C3 125.20(15)
C7 C2 C3 117.24(15)
C4 C3 C2 121.59(15)
C4 C3 N2 120.38(15)
C2 C3 N2 117.95(14)
C3 C4 C5 120.23(17)
C3 C4 H4P 121.7(11)
C5 C4 H4P 118.0(11)
C6 C5 C4 120.30(17)
C6 C5 H5P 120.9(11)
C4 C5 H5P 118.8(11)
C5 C6 C7 120.94(16)
C5 C6 H6P 122.5(12)
C7 C6 H6P 116.6(12)
C8 C7 C6 121.04(16)
C8 C7 C2 119.51(16)
C6 C7 C2 119.44(16)
C9 C8 C7 120.95(17)
C9 C8 H8P 118.1(12)
C7 C8 H8P 121.0(12)
C8 C9 C10 120.39(17)
C8 C9 H9P 121.2(10)
C10 C9 H9P 118.4(11)
C1 C10 C9 120.18(17)
C1 C10 H10P 121.3(11)
C9 C10 H10P 118.5(11)
N1 C11 H11P 109.2(11)
N1 C11 H12P 107.6(10)
H11P C11 H12P 110.3(15)
N1 C11 H13P 110.0(12)
H11P C11 H13P 104.0(16)
H12P C11 H13P 115.7(16)
N1 C12 H14P 105.1(10)
N1 C12 H15P 111.7(12)
H14P C12 H15P 113.8(15)
N1 C12 H16P 108.3(11)
H14P C12 H16P 108.1(15)
H15P C12 H16P 109.4(16)
N2 C13 H17P 110.8(11)
N2 C13 H18P 108.0(12)
H17P C13 H18P 108.4(16)
N2 C13 H19P 107.3(11)
H17P C13 H19P 109.2(15)
H18P C13 H19P 113.1(16)
N2 C14 H20P 107.1(11)
N2 C14 H21P 109.2(12)
H20P C14 H21P 112.0(16)
N2 C14 H22P 107.7(12)
H20P C14 H22P 110.1(16)
H21P C14 H22P 110.5(16)
B5 B1 B2 61.27(12)
B5 B1 B10 64.00(13)
B2 B1 B10 111.64(15)
B5 B1 B3 107.13(15)
B2 B1 B3 59.64(11)
B10 B1 B3 104.30(15)
B5 B1 B4 114.57(16)
B2 B1 B4 112.27(15)
B10 B1 B4 60.50(12)
B3 B1 B4 59.34(11)
B5 B1 H1 120.6(10)
B2 B1 H1 123.3(10)
B10 B1 H1 118.3(9)
B3 B1 H1 125.8(9)
B4 B1 H1 114.6(10)
B6 B2 B7 61.39(13)
B6 B2 B1 106.91(15)
B7 B2 B1 107.93(15)
B6 B2 B3 109.61(15)
B7 B2 B3 60.08(12)
B1 B2 B3 60.92(11)
B6 B2 B5 56.97(13)
B7 B2 B5 104.58(16)
B1 B2 B5 58.84(11)
B3 B2 B5 106.25(14)
B6 B2 H2 123.4(9)
B7 B2 H2 119.9(9)
B1 B2 H2 122.0(9)
B3 B2 H2 117.8(9)
B5 B2 H2 128.3(9)
B8 B3 B7 70.54(13)
B8 B3 B2 119.75(16)
B7 B3 B2 59.77(12)
B8 B3 B4 60.86(12)
B7 B3 B4 115.89(16)
B2 B3 B4 113.10(14)
B8 B3 B1 110.57(15)
B7 B3 B1 106.53(15)
B2 B3 B1 59.44(11)
B4 B3 B1 60.48(11)
B8 B3 H3 115.0(9)
B7 B3 H3 117.5(9)
B2 B3 H3 116.9(9)
B4 B3 H3 119.5(9)
B1 B3 H3 124.2(9)
B9 B4 B3 111.18(15)
B9 B4 B8 61.93(13)
B3 B4 B8 58.48(12)
B9 B4 B1 114.71(15)
B3 B4 B1 60.19(11)
B8 B4 B1 108.39(14)
B9 B4 B10 62.46(13)
B3 B4 B10 104.18(14)
B8 B4 B10 105.35(15)
B1 B4 B10 59.50(12)
B9 B4 H4 119.3(10)
B3 B4 H4 120.7(9)
B8 B4 H4 123.9(9)
B1 B4 H4 117.0(10)
B10 B4 H4 125.1(9)
B6 B5 B1 110.72(15)
B6 B5 B2 60.48(13)
B1 B5 B2 59.89(12)
B6 B5 B10 111.48(16)
B1 B5 B10 59.07(12)
B2 B5 B10 106.73(14)
B6 B5 H5 121.9(10)
B1 B5 H5 118.9(10)
B2 B5 H5 123.9(10)
B10 B5 H5 118.8(10)
B5 B6 B2 62.55(13)
B5 B6 B7 107.39(16)
B2 B6 B7 59.51(12)
B5 B6 H6 132.7(9)
B2 B6 H6 127.7(9)
B7 B6 H6 116.5(9)
B5 B6 H67 120.9(10)
B2 B6 H67 100.4(11)
B7 B6 H67 43.2(10)
H6 B6 H67 103.4(14)
B2 B7 B3 60.15(12)
B2 B7 B6 59.10(13)
B3 B7 B6 107.84(15)
B2 B7 B8 106.24(14)
B3 B7 B8 54.02(11)
B6 B7 B8 114.99(15)
B2 B7 H7 128.6(10)
B3 B7 H7 124.3(10)
B6 B7 H7 122.6(10)
B8 B7 H7 114.2(10)
B2 B7 H67 101.9(11)
B3 B7 H67 125.1(10)
B6 B7 H67 45.2(11)
B8 B7 H67 91.0(11)
H7 B7 H67 107.6(15)
B3 B8 B4 60.66(12)
B3 B8 B9 109.15(15)
B4 B8 B9 57.34(12)
B3 B8 B7 55.44(11)
B4 B8 B7 104.14(14)
B9 B8 B7 112.75(14)
B3 B8 H8 121.8(10)
B4 B8 H8 127.3(10)
B9 B8 H8 121.3(10)
B7 B8 H8 119.0(10)
B3 B8 H89 128.2(10)
B4 B8 H89 100.9(10)
B9 B8 H89 46.1(10)
B7 B8 H89 89.5(10)
H8 B8 H89 107.9(14)
B4 B9 B8 60.73(13)
B4 B9 B10 61.13(13)
B8 B9 B10 103.59(16)
B4 B9 H89 102.2(10)
B8 B9 H89 44.0(10)
B10 B9 H89 115.6(10)
B4 B9 H9 123.3(9)
B8 B9 H9 121.2(9)
B10 B9 H9 130.7(9)
H89 B9 H9 111.0(13)
B4 B9 H910 106.8(6)
B8 B9 H910 120.1(6)
B10 B9 H910 47.3(6)
H89 B9 H910 95.9(11)
H9 B9 H910 113.7(11)
B1 B10 B4 60.01(11)
B1 B10 B9 109.86(15)
B4 B10 B9 56.40(12)
B1 B10 B5 56.93(11)
B4 B10 B5 108.26(14)
B9 B10 B5 122.44(16)
B1 B10 H10 123.3(10)
B4 B10 H10 121.1(10)
B9 B10 H10 112.8(10)
B5 B10 H10 120.0(10)
B1 B10 H910 136.0(6)
B4 B10 H910 102.6(6)
B9 B10 H910 47.7(6)
B5 B10 H910 99.8(6)
H10 B10 H910 100.4(12)

loop_
_geom_bond_atom_site_label_1
_geom_bond_atom_site_label_2
_geom_bond_distance
N1 C1 1.470(2)
N1 C12 1.476(2)
N1 C11 1.486(2)
N1 H1P 1.45(2)
N2 C3 1.475(2)
N2 C13 1.481(2)
N2 C14 1.483(2)
N2 H1P 1.18(2)
C1 C10 1.372(2)
C1 C2 1.427(2)
C2 C7 1.428(2)
C2 C3 1.430(2)
C3 C4 1.364(2)
C4 C5 1.407(2)
C4 H4P 0.982(19)
C5 C6 1.362(3)
C5 H5P 0.977(19)
C6 C7 1.419(2)
C6 H6P 0.96(2)
C7 C8 1.415(2)
C8 C9 1.364(3)
C8 H8P 0.95(2)
C9 C10 1.407(2)
C9 H9P 0.983(19)
C10 H10P 0.978(19)
C11 H11P 0.99(2)
C11 H12P 1.040(19)
C11 H13P 1.01(2)
C12 H14P 0.973(18)
C12 H15P 0.96(2)
C12 H16P 1.03(2)
C13 H17P 1.00(2)
C13 H18P 1.01(2)
C13 H19P 1.05(2)
C14 H20P 0.99(2)
C14 H21P 1.00(2)
C14 H22P 0.98(2)
B1 B5 1.744(3)
B1 B2 1.763(3)
B1 B10 1.785(3)
B1 B3 1.789(3)
B1 B4 1.794(3)
B1 H1 1.113(18)
B2 B6 1.752(3)
B2 B7 1.760(3)
B2 B3 1.766(3)
B2 B5 1.787(3)
B2 H2 1.142(18)
B3 B8 1.734(3)
B3 B7 1.765(3)
B3 B4 1.774(3)
B3 H3 1.142(18)
B4 B9 1.715(3)
B4 B8 1.777(3)
B4 B10 1.803(3)
B4 H4 1.112(18)
B5 B6 1.688(3)
B5 B10 1.870(3)
B5 H5 1.136(19)
B6 B7 1.793(3)
B6 H6 1.143(18)
B6 H67 1.27(2)
B7 B8 2.021(3)
B7 H7 1.105(19)
B7 H67 1.23(2)
B8 B9 1.798(3)
B8 H8 1.124(19)
B8 H89 1.25(2)
B9 B10 1.826(3)
B9 H89 1.30(2)
B9 H9 1.218(19)
B9 H910 1.354(13)
B10 H10 1.096(19)
B10 H910 1.346(14)

loop_
_geom_torsion_atom_site_label_1
_geom_torsion_atom_site_label_2
_geom_torsion_atom_site_label_3
_geom_torsion_atom_site_label_4
_geom_torsion
C12 N1 C1 C10 50.7(2)
C11 N1 C1 C10 -75.2(2)
C12 N1 C1 C2 -130.68(17)
C11 N1 C1 C2 103.43(17)
C10 C1 C2 C7 2.0(3)
N1 C1 C2 C7 -176.55(14)
C10 C1 C2 C3 -178.15(17)
N1 C1 C2 C3 3.3(3)
C1 C2 C3 C4 -174.44(16)
C7 C2 C3 C4 5.4(3)
C1 C2 C3 N2 8.9(3)
C7 C2 C3 N2 -171.30(14)
C13 N2 C3 C4 53.3(2)
C14 N2 C3 C4 -72.5(2)
C13 N2 C3 C2 -130.02(17)
C14 N2 C3 C2 104.23(17)
C2 C3 C4 C5 -2.5(3)
N2 C3 C4 C5 174.12(16)
C3 C4 C5 C6 -2.3(3)
C4 C5 C6 C7 3.9(3)
C5 C6 C7 C8 178.01(18)
C5 C6 C7 C2 -0.9(3)
C1 C2 C7 C8 -2.7(3)
C3 C2 C7 C8 177.43(16)
C1 C2 C7 C6 176.15(16)
C3 C2 C7 C6 -3.7(2)
C6 C7 C8 C9 -177.32(18)
C2 C7 C8 C9 1.6(3)
C7 C8 C9 C10 0.5(3)
C2 C1 C10 C9 -0.1(3)
N1 C1 C10 C9 178.47(16)
C8 C9 C10 C1 -1.2(3)
B5 B1 B2 B6 -31.84(15)
B10 B1 B2 B6 9.1(2)
B3 B1 B2 B6 103.43(16)
B4 B1 B2 B6 74.90(18)
B5 B1 B2 B7 -96.52(17)
B10 B1 B2 B7 -55.58(19)
B3 B1 B2 B7 38.75(14)
B4 B1 B2 B7 10.2(2)
B5 B1 B2 B3 -135.27(16)
B10 B1 B2 B3 -94.33(16)
B4 B1 B2 B3 -28.53(15)
B10 B1 B2 B5 40.94(15)
B3 B1 B2 B5 135.27(16)
B4 B1 B2 B5 106.73(17)
B6 B2 B3 B8 -1.3(2)
B7 B2 B3 B8 -38.99(16)
B1 B2 B3 B8 97.61(18)
B5 B2 B3 B8 58.8(2)
B6 B2 B3 B7 37.68(15)
B1 B2 B3 B7 136.60(16)
B5 B2 B3 B7 97.75(17)
B6 B2 B3 B4 -69.84(19)
B7 B2 B3 B4 -107.51(17)
B1 B2 B3 B4 29.09(15)
B5 B2 B3 B4 -9.8(2)
B6 B2 B3 B1 -98.92(16)
B7 B2 B3 B1 -136.60(16)
B5 B2 B3 B1 -38.85(14)
B5 B1 B3 B8 -72.97(18)
B2 B1 B3 B8 -113.20(17)
B10 B1 B3 B8 -6.23(19)
B4 B1 B3 B8 35.88(14)
B5 B1 B3 B7 1.97(19)
B2 B1 B3 B7 -38.26(14)
B10 B1 B3 B7 68.71(17)
B4 B1 B3 B7 110.82(16)
B5 B1 B3 B2 40.23(14)
B10 B1 B3 B2 106.97(16)
B4 B1 B3 B2 149.08(16)
B5 B1 B3 B4 -108.85(16)
B2 B1 B3 B4 -149.08(16)
B10 B1 B3 B4 -42.11(14)
B8 B3 B4 B9 -33.94(15)
B7 B3 B4 B9 12.1(2)
B2 B3 B4 B9 78.38(19)
B1 B3 B4 B9 107.14(16)
B7 B3 B4 B8 45.99(15)
B2 B3 B4 B8 112.32(17)
B1 B3 B4 B8 141.08(16)
B8 B3 B4 B1 -141.08(16)
B7 B3 B4 B1 -95.09(17)
B2 B3 B4 B1 -28.76(15)
B8 B3 B4 B10 -99.52(16)
B7 B3 B4 B10 -53.5(2)
B2 B3 B4 B10 12.8(2)
B1 B3 B4 B10 41.56(14)
B5 B1 B4 B9 -5.2(2)
B2 B1 B4 B9 -72.6(2)
B10 B1 B4 B9 30.48(16)
B3 B1 B4 B9 -101.23(17)
B5 B1 B4 B3 96.05(17)
B2 B1 B4 B3 28.63(14)
B10 B1 B4 B3 131.71(16)
B5 B1 B4 B8 61.69(19)
B2 B1 B4 B8 -5.7(2)
B10 B1 B4 B8 97.35(17)
B3 B1 B4 B8 -34.36(14)
B5 B1 B4 B10 -35.65(15)
B2 B1 B4 B10 -103.08(17)
B3 B1 B4 B10 -131.71(16)
B2 B1 B5 B6 34.06(15)
B10 B1 B5 B6 -103.28(18)
B3 B1 B5 B6 -5.4(2)
B4 B1 B5 B6 -68.9(2)
B10 B1 B5 B2 -137.34(16)
B3 B1 B5 B2 -39.46(14)
B4 B1 B5 B2 -102.98(17)
B2 B1 B5 B10 137.34(16)
B3 B1 B5 B10 97.89(16)
B4 B1 B5 B10 34.36(15)
B7 B2 B5 B6 -40.60(14)
B1 B2 B5 B6 -142.99(17)
B3 B2 B5 B6 -103.15(16)
B6 B2 B5 B1 142.99(17)
B7 B2 B5 B1 102.39(16)
B3 B2 B5 B1 39.84(14)
B6 B2 B5 B10 105.62(18)
B7 B2 B5 B10 65.02(18)
B1 B2 B5 B10 -37.37(14)
B3 B2 B5 B10 2.5(2)
B1 B5 B6 B2 -33.83(15)
B10 B5 B6 B2 -97.62(16)
B1 B5 B6 B7 6.5(2)
B2 B5 B6 B7 40.37(14)
B10 B5 B6 B7 -57.2(2)
B7 B2 B6 B5 134.16(16)
B1 B2 B6 B5 32.58(14)
B3 B2 B6 B5 97.04(16)
B1 B2 B6 B7 -101.58(16)
B3 B2 B6 B7 -37.12(14)
B5 B2 B6 B7 -134.16(16)
B6 B2 B7 B3 -139.02(15)
B1 B2 B7 B3 -39.13(14)
B5 B2 B7 B3 -100.59(15)
B1 B2 B7 B6 99.88(16)
B3 B2 B7 B6 139.02(15)
B5 B2 B7 B6 38.42(13)
B6 B2 B7 B8 -109.79(16)
B1 B2 B7 B8 -9.90(19)
B3 B2 B7 B8 29.23(13)
B5 B2 B7 B8 -71.36(17)
B8 B3 B7 B2 144.60(15)
B4 B3 B7 B2 102.82(16)
B1 B3 B7 B2 38.11(14)
B8 B3 B7 B6 108.35(16)
B2 B3 B7 B6 -36.24(14)
B4 B3 B7 B6 66.6(2)
B1 B3 B7 B6 1.9(2)
B2 B3 B7 B8 -144.60(15)
B4 B3 B7 B8 -41.78(14)
B1 B3 B7 B8 -106.48(16)
B5 B6 B7 B2 -41.85(15)
B5 B6 B7 B3 -5.2(2)
B2 B6 B7 B3 36.70(14)
B5 B6 B7 B8 52.8(2)
B2 B6 B7 B8 94.63(16)
B7 B3 B8 B4 -136.66(15)
B2 B3 B8 B4 -101.46(17)
B1 B3 B8 B4 -35.72(14)
B7 B3 B8 B9 -104.94(16)
B2 B3 B8 B9 -69.7(2)
B4 B3 B8 B9 31.72(14)
B1 B3 B8 B9 -4.0(2)
B2 B3 B8 B7 35.21(15)
B4 B3 B8 B7 136.66(15)
B1 B3 B8 B7 100.94(16)
B9 B4 B8 B3 143.84(15)
B1 B4 B8 B3 35.06(14)
B10 B4 B8 B3 97.45(15)
B3 B4 B8 B9 -143.84(15)
B1 B4 B8 B9 -108.78(16)
B10 B4 B8 B9 -46.39(14)
B9 B4 B8 B7 108.19(15)
B3 B4 B8 B7 -35.65(13)
B1 B4 B8 B7 -0.59(18)
B10 B4 B8 B7 61.80(17)
B3 B4 B9 B8 32.64(14)
B1 B4 B9 B8 98.53(16)
B10 B4 B9 B8 128.05(15)
B3 B4 B9 B10 -95.41(16)
B8 B4 B9 B10 -128.05(15)
B1 B4 B9 B10 -29.53(15)
B3 B8 B9 B4 -32.99(14)
B7 B8 B9 B4 -92.63(16)
B3 B8 B9 B10 12.20(19)
B4 B8 B9 B10 45.19(14)
B7 B8 B9 B10 -47.44(19)
B5 B1 B10 B4 143.85(16)
B2 B1 B10 B4 104.12(16)
B3 B1 B10 B4 41.51(13)
B5 B1 B10 B9 116.45(17)
B2 B1 B10 B9 76.72(18)
B3 B1 B10 B9 14.10(19)
B4 B1 B10 B9 -27.40(14)
B2 B1 B10 B5 -39.74(14)
B3 B1 B10 B5 -102.35(15)
B4 B1 B10 B5 -143.85(16)
B9 B4 B10 B1 -148.69(16)
B3 B4 B10 B1 -41.92(14)
B8 B4 B10 B1 -102.59(16)
B3 B4 B10 B9 106.77(16)
B8 B4 B10 B9 46.10(14)
B1 B4 B10 B9 148.69(16)
B9 B4 B10 B5 -117.32(18)
B3 B4 B10 B5 -10.6(2)
B8 B4 B10 B5 -71.23(19)
B1 B4 B10 B5 31.37(14)
B4 B9 B10 B1 28.59(15)
B8 B9 B10 B1 -16.4(2)
B8 B9 B10 B4 -44.96(14)
B4 B9 B10 B5 91.34(18)
B8 B9 B10 B5 46.4(2)
B6 B5 B10 B1 101.98(17)
B2 B5 B10 B1 37.74(14)
B6 B5 B10 B4 69.4(2)
B1 B5 B10 B4 -32.54(14)
B2 B5 B10 B4 5.2(2)
B6 B5 B10 B9 8.2(2)
B1 B5 B10 B9 -93.81(19)
B2 B5 B10 B9 -56.1(2)
